data_4081178
loop_
_publ_author_name
'Voronova, Krisztina'
'Purgel, Mih\'aly'
'Udvardy, Antal'
'B\'enyei, Attila C.'
'Kath\'o, \'Agnes'
'Jo\'o, Ferenc'

_publ_section_title
;
 Hydrogenation and Redox Isomerization of Allylic Alcohols Catalyzed by a
 New Water-Soluble Pd--tetrahydrosalen Complex
;
_journal_issue 15
_journal_name_full Organometallics
_journal_page_first 4391
_journal_paper_doi 10.1021/om400555u
_journal_volume 32
_journal_year 2013
_chemical_formula_moiety 'C10 H16 N1 O5 S2'
_chemical_formula_sum 'C10 H16 N O5 S2'
_chemical_formula_weight 294.36
_chemical_name_systematic
;
 ?
;
_space_group_IT_number 14
_symmetry_cell_setting monoclinic
_symmetry_space_group_name_Hall '-P 2ybc'
_symmetry_space_group_name_H-M 'P 1 21/c 1'
_atom_sites_solution_hydrogens geom
_atom_sites_solution_primary direct
_atom_sites_solution_secondary difmap
_audit_creation_date 2013-05-18T14:09:08-00:00
_audit_creation_method 'WinGX routine CIF_UPDATE'
_cell_angle_alpha 90
_cell_angle_beta 124.073(6)
_cell_angle_gamma 90
_cell_formula_units_Z 4
_cell_length_a 14.5820(10)
_cell_length_b 6.5740(10)
_cell_length_c 16.592(2)
_cell_measurement_reflns_used 25
_cell_measurement_temperature 293(2)
_cell_measurement_theta_max 16.1
_cell_measurement_theta_min 4.6
_cell_volume 1317.5(3)
_computing_molecular_graphics 'Ortep-3 for Windows (Farrugia, 1997)'
_computing_publication_material 'WinGX publication routines (Farrugia, 1999)'
_computing_structure_refinement 'SHELXL-97 (Sheldrick, 2008)'
_computing_structure_solution 'SIR92 (Giacovazzo et al, 1993)'
_diffrn_ambient_temperature 293(2)
_diffrn_detector 'scintillation LiI'
_diffrn_detector_dtime 1.195
_diffrn_measured_fraction_theta_full 0.998
_diffrn_measured_fraction_theta_max 0.998
_diffrn_measurement_device '\k-geometry diffractometer'
_diffrn_measurement_device_type 'Enraf Nonius MACH3'
_diffrn_measurement_method 'non-profiled \w/2\t scans'
_diffrn_radiation_monochromator graphite
_diffrn_radiation_type MoK\a
_diffrn_radiation_wavelength 0.71073
_diffrn_reflns_av_R_equivalents 0.0000
_diffrn_reflns_av_unetI/netI 0.1152
_diffrn_reflns_limit_h_max 17
_diffrn_reflns_limit_h_min -4
_diffrn_reflns_limit_k_max 1
_diffrn_reflns_limit_k_min -8
_diffrn_reflns_limit_l_max 16
_diffrn_reflns_limit_l_min -20
_diffrn_reflns_number 2772
_diffrn_reflns_theta_full 25.97
_diffrn_reflns_theta_max 25.97
_diffrn_reflns_theta_min 2.96
_diffrn_source 'Enraf Nonius FR590'
_diffrn_standards_decay_% 17
_diffrn_standards_interval_count 89
_diffrn_standards_interval_time 60
_diffrn_standards_number 3
_exptl_absorpt_coefficient_mu 0.416
_exptl_absorpt_correction_type none
_exptl_crystal_colour colourless
_exptl_crystal_density_diffrn 1.484
_exptl_crystal_density_method 'not measured'
_exptl_crystal_description prism
_exptl_crystal_F_000 620
_exptl_crystal_size_max 0.35
_exptl_crystal_size_mid 0.2
_exptl_crystal_size_min 0.15
_refine_diff_density_max 0.688
_refine_diff_density_min -0.52
_refine_diff_density_rms 0.099
_refine_ls_extinction_method none
_refine_ls_goodness_of_fit_ref 1.042
_refine_ls_hydrogen_treatment constr
_refine_ls_matrix_type full
_refine_ls_number_parameters 180
_refine_ls_number_reflns 2772
_refine_ls_number_restraints 10
_refine_ls_restrained_S_all 1.031
_refine_ls_R_factor_all 0.2265
_refine_ls_R_factor_gt 0.0864
_refine_ls_shift/su_max 0.004
_refine_ls_shift/su_mean 0.003
_refine_ls_structure_factor_coef Fsqd
_refine_ls_weighting_details 'calc w=1/[\s^2^(Fo^2^)+(0.0688P)^2^+3.0755P] where P=(Fo^2^+2Fc^2^)/3'
_refine_ls_weighting_scheme calc
_refine_ls_wR_factor_ref 0.2258
_reflns_number_gt 1039
_reflns_number_total 2772
_reflns_threshold_expression >2\s(I)
_cod_data_source_file om400555u_si_002.cif
_cod_data_source_block sulfosalan
_cod_database_code 4081178

loop_
_symmetry_equiv_pos_as_xyz
'x, y, z'
'-x, y+1/2, -z+1/2'
'-x, -y, -z'
'x, -y-1/2, z-1/2'

loop_
_atom_site_label
_atom_site_fract_x
_atom_site_fract_y
_atom_site_fract_z
_atom_site_U_iso_or_equiv
_atom_site_adp_type
_atom_site_calc_flag
_atom_site_refinement_flags
_atom_site_occupancy
_atom_site_disorder_assembly
_atom_site_disorder_group
_atom_site_type_symbol
C1 0.1094(8) 0.2272(14) 0.3490(7) 0.032(3) Uani d . 1 . . C
C2 0.1512(8) 0.0284(14) 0.3746(7) 0.032(3) Uani d . 1 . . C
C3 0.2187(8) -0.0467(16) 0.3476(7) 0.040(3) Uani d . 1 . . C
H3 0.2454 -0.1791 0.3644 0.048 Uiso calc . 1 . . H
C4 0.2473(8) 0.0714(17) 0.2962(7) 0.038(3) Uani d . 1 . . C
H4 0.2929 0.0181 0.2787 0.046 Uiso calc . 1 . . H
C5 0.2091(8) 0.2662(15) 0.2709(7) 0.033(3) Uani d . 1 . . C
C6 0.1396(8) 0.3425(14) 0.2976(7) 0.031(3) Uani d . 1 . . C
H6 0.113 0.4748 0.2801 0.038 Uiso calc . 1 . . H
C11 0.0329(8) 0.3116(15) 0.3723(7) 0.040(3) Uani d . 1 . . C
H11A -0.0349 0.2327 0.3387 0.048 Uiso calc R 1 . . H
H11B 0.0143 0.4503 0.3485 0.048 Uiso calc R 1 . . H
C12 0.0053(10) 0.3870(15) 0.5056(8) 0.044(3) Uani d . 1 . . C
H12A 0.0346 0.3506 0.5725 0.053 Uiso calc R 1 . . H
H12B -0.0671 0.3246 0.4643 0.053 Uiso calc R 1 . . H
N1 0.0807(7) 0.3101(12) 0.4783(6) 0.039(2) Uani d . 1 . . N
H1A 0.1426 0.3865 0.5086 0.047 Uiso calc R 1 . . H
H1B 0.1006 0.1818 0.5003 0.047 Uiso calc R 1 . . H
O1 0.1230(6) -0.0852(11) 0.4255(5) 0.052(2) Uani d D 1 . . O
H1 0.0817 -0.0194 0.4345 0.078 Uiso calc D 1 . . H
O11 0.3179(6) 0.5777(12) 0.2768(5) 0.067(2) Uani d . 1 . . O
O12 0.2986(7) 0.2978(12) 0.1744(6) 0.061(2) Uani d . 1 . . O
O13 0.1424(6) 0.5108(11) 0.1271(5) 0.052(2) Uani d . 1 . . O
S1 0.2457(2) 0.4269(5) 0.2074(2) 0.0408(8) Uani d . 1 . . S
O21 0.426(2) 0.797(3) 0.605(2) 0.127(16) Uani d PD 0.359(14) A 1 O
S21 0.3654(7) 0.5675(14) 0.6116(8) 0.048(4) Uani d PD 0.359(14) A 1 S
C21 0.2513(14) 0.584(4) 0.5087(13) 0.000(6) Uiso d PD 0.359(14) A 1 C
H21A 0.2034 0.6771 0.513 0 Uiso calc PR 0.359(14) A 1 H
H21B 0.217 0.4527 0.4893 0 Uiso calc PR 0.359(14) A 1 H
H21C 0.2644 0.6334 0.4615 0 Uiso calc PR 0.359(14) A 1 H
C22 0.414(3) 0.408(8) 0.570(4) 0.28(6) Uiso d PD 0.359(14) A 1 C
H22A 0.4878 0.3703 0.621 0.423 Uiso calc PR 0.359(14) A 1 H
H22B 0.4141 0.4702 0.5177 0.423 Uiso calc PR 0.359(14) A 1 H
H22C 0.3677 0.2888 0.5461 0.423 Uiso calc PR 0.359(14) A 1 H
O21A 0.4272(19) 0.622(3) 0.6841(12) 0.162(10) Uani d PD 0.641(14) A 2 O
S21A 0.3671(5) 0.6091(10) 0.5563(5) 0.066(2) Uani d PD 0.641(14) A 2 S
C21A 0.2423(9) 0.598(3) 0.5238(10) 0.013(5) Uiso d PD 0.641(14) A 2 C
H21D 0.2177 0.7306 0.5274 0.019 Uiso calc PR 0.641(14) A 2 H
H21E 0.2366 0.5065 0.566 0.019 Uiso calc PR 0.641(14) A 2 H
H21F 0.1969 0.5486 0.4581 0.019 Uiso calc PR 0.641(14) A 2 H
C22A 0.4087(13) 0.377(2) 0.5506(13) 0.040(5) Uiso d PD 0.641(14) A 2 C
H22D 0.4844 0.3829 0.5704 0.06 Uiso calc PR 0.641(14) A 2 H
H22E 0.3631 0.3278 0.4851 0.06 Uiso calc PR 0.641(14) A 2 H
H22F 0.4026 0.288 0.5932 0.06 Uiso calc PR 0.641(14) A 2 H

loop_
_atom_site_aniso_label
_atom_site_aniso_U_11
_atom_site_aniso_U_22
_atom_site_aniso_U_33
_atom_site_aniso_U_12
_atom_site_aniso_U_13
_atom_site_aniso_U_23
C1 0.046(7) 0.017(5) 0.044(6) 0.003(5) 0.032(6) -0.002(5)
C2 0.040(7) 0.025(6) 0.036(6) -0.013(5) 0.025(6) -0.003(5)
C3 0.050(7) 0.038(7) 0.037(6) 0.005(6) 0.027(6) 0.010(6)
C4 0.048(7) 0.041(6) 0.040(6) -0.003(7) 0.033(6) -0.016(6)
C5 0.036(6) 0.033(6) 0.025(6) 0.010(5) 0.014(5) -0.006(5)
C6 0.039(6) 0.025(6) 0.031(6) 0.008(5) 0.020(5) 0.003(5)
C11 0.055(8) 0.041(7) 0.038(6) 0.015(6) 0.033(6) 0.017(5)
C12 0.057(7) 0.044(6) 0.049(6) 0.007(7) 0.041(6) 0.012(6)
N1 0.045(6) 0.037(5) 0.040(5) 0.005(5) 0.027(5) 0.002(4)
O1 0.067(5) 0.046(5) 0.063(5) 0.010(5) 0.050(5) 0.013(4)
O11 0.071(6) 0.060(6) 0.070(5) -0.040(5) 0.040(5) -0.026(5)
O12 0.089(6) 0.053(5) 0.081(6) 0.017(5) 0.073(5) 0.008(5)
O13 0.055(5) 0.054(5) 0.054(5) 0.023(4) 0.034(4) 0.019(4)
S1 0.0487(18) 0.0393(16) 0.0461(17) -0.0003(18) 0.0338(16) -0.0008(17)
O21 0.06(2) 0.07(2) 0.14(3) -0.042(17) -0.004(18) 0.05(2)
S21 0.056(6) 0.033(5) 0.059(8) -0.001(5) 0.034(6) 0.016(5)
O21A 0.22(2) 0.17(2) 0.094(15) 0.019(19) 0.085(16) -0.048(15)
S21A 0.071(4) 0.054(4) 0.070(5) -0.010(3) 0.039(4) 0.009(3)

loop_
_atom_type_symbol
_atom_type_description
_atom_type_scat_dispersion_real
_atom_type_scat_dispersion_imag
_atom_type_scat_source
C C 0.0033 0.0016 'International Tables Vol C Tables 4.2.6.8 and 6.1.1.4'
H H 0 0 'International Tables Vol C Tables 4.2.6.8 and 6.1.1.4'
N N 0.0061 0.0033 'International Tables Vol C Tables 4.2.6.8 and 6.1.1.4'
O O 0.0106 0.006 'International Tables Vol C Tables 4.2.6.8 and 6.1.1.4'
S S 0.1246 0.1234 'International Tables Vol C Tables 4.2.6.8 and 6.1.1.4'

loop_
_geom_angle_atom_site_label_1
_geom_angle_atom_site_label_2
_geom_angle_atom_site_label_3
_geom_angle
_geom_angle_site_symmetry_1
_geom_angle_site_symmetry_3
C6 C1 C2 117.5(9) . .
C6 C1 C11 120.2(9) . .
C2 C1 C11 122.3(9) . .
O1 C2 C3 121.8(9) . .
O1 C2 C1 118.0(9) . .
C3 C2 C1 120.1(9) . .
C4 C3 C2 121.1(10) . .
C4 C3 H3 119.4 . .
C2 C3 H3 119.4 . .
C5 C4 C3 120.4(9) . .
C5 C4 H4 119.8 . .
C3 C4 H4 119.8 . .
C4 C5 C6 118.6(10) . .
C4 C5 S1 122.4(8) . .
C6 C5 S1 119.0(8) . .
C1 C6 C5 122.2(9) . .
C1 C6 H6 118.9 . .
C5 C6 H6 118.9 . .
C1 C11 N1 112.6(8) . .
C1 C11 H11A 109.1 . .
N1 C11 H11A 109.1 . .
C1 C11 H11B 109.1 . .
N1 C11 H11B 109.1 . .
H11A C11 H11B 107.8 . .
N1 C12 C12 109.9(11) . 3_566
N1 C12 H12A 109.7 . .
C12 C12 H12A 109.7 3_566 .
N1 C12 H12B 109.7 . .
C12 C12 H12B 109.7 3_566 .
H12A C12 H12B 108.2 . .
C11 N1 C12 114.9(8) . .
C11 N1 H1A 108.5 . .
C12 N1 H1A 108.5 . .
C11 N1 H1B 108.5 . .
C12 N1 H1B 108.5 . .
H1A N1 H1B 107.5 . .
C2 O1 H1 109.5 . .
O11 S1 O12 113.7(5) . .
O11 S1 O13 113.1(5) . .
O12 S1 O13 112.1(5) . .
O11 S1 C5 105.3(5) . .
O12 S1 C5 106.1(5) . .
O13 S1 C5 105.7(4) . .
C21 S21 C22 91.7(12) . .
C21 S21 O21 97.6(13) . .
C22 S21 O21 100(2) . .
S21 C21 H21A 109.5 . .
S21 C21 H21B 109.5 . .
H21A C21 H21B 109.5 . .
S21 C21 H21C 109.5 . .
H21A C21 H21C 109.5 . .
H21B C21 H21C 109.5 . .
S21 C22 H22A 109.5 . .
S21 C22 H22B 109.5 . .
H22A C22 H22B 109.5 . .
S21 C22 H22C 109.5 . .
H22A C22 H22C 109.5 . .
H22B C22 H22C 109.5 . .
C21A S21A C22A 108.8(9) . .
C21A S21A O21A 96.6(10) . .
C22A S21A O21A 99.1(10) . .
S21A C21A H21D 109.5 . .
S21A C21A H21E 109.5 . .
H21D C21A H21E 109.5 . .
S21A C21A H21F 109.5 . .
H21D C21A H21F 109.5 . .
H21E C21A H21F 109.5 . .
S21A C22A H22D 109.5 . .
S21A C22A H22E 109.5 . .
H22D C22A H22E 109.5 . .
S21A C22A H22F 109.5 . .
H22D C22A H22F 109.5 . .
H22E C22A H22F 109.5 . .

loop_
_geom_bond_atom_site_label_1
_geom_bond_atom_site_label_2
_geom_bond_site_symmetry_2
_geom_bond_distance
C1 C6 . 1.384(13)
C1 C2 . 1.404(13)
C1 C11 . 1.477(12)
C2 O1 . 1.353(10)
C2 C3 . 1.381(13)
C3 C4 . 1.378(13)
C3 H3 . 0.93
C4 C5 . 1.365(14)
C4 H4 . 0.93
C5 C6 . 1.407(13)
C5 S1 . 1.772(11)
C6 H6 . 0.93
C11 N1 . 1.485(10)
C11 H11A . 0.97
C11 H11B . 0.97
C12 N1 . 1.494(12)
C12 C12 3_566 1.495(19)
C12 H12A . 0.97
C12 H12B . 0.97
N1 H1A . 0.9
N1 H1B . 0.9
O1 H1 . 0.82
O11 S1 . 1.435(7)
O12 S1 . 1.445(7)
O13 S1 . 1.449(7)
O21 S21 . 1.780(17)
S21 C21 . 1.585(13)
S21 C22 . 1.618(16)
C21 H21A . 0.96
C21 H21B . 0.96
C21 H21C . 0.96
C22 H22A . 0.96
C22 H22B . 0.96
C22 H22C . 0.96
O21A S21A . 1.784(16)
S21A C21A . 1.583(12)
S21A C22A . 1.661(14)
C21A H21D . 0.96
C21A H21E . 0.96
C21A H21F . 0.96
C22A H22D . 0.96
C22A H22E . 0.96
C22A H22F . 0.96

loop_
_geom_hbond_atom_site_label_D
_geom_hbond_atom_site_label_H
_geom_hbond_atom_site_label_A
_geom_hbond_distance_DH
_geom_hbond_distance_HA
_geom_hbond_distance_DA
_geom_hbond_angle_DHA
_geom_hbond_site_symmetry_A
N1 H1A O12 0.9 2.68 3.098(11) 109.3 4_566
N1 H1B O13 0.9 2.23 2.978(11) 140.5 4_566
N1 H1B O1 0.9 2.28 2.916(10) 127.8 .
O1 H1 N1 0.82 2.29 2.916(10) 133.9 .
N1 H1B S1 0.9 2.94 3.524(8) 124 4_566
